data_7024285
loop_
_publ_author_name
'Jones, Matthew B.'
'Newell, Brian S.'
'Hoffert, Wesley A.'
'Hardcastle, Kenneth I.'
'Shores, Matthew P.'
'MacBeth, Cora E.'

_publ_section_title
;
 Chelating tris(amidate) ligands: versatile scaffolds for nickel(II).
;
_journal_issue 2
_journal_name_full 'Dalton transactions (Cambridge, England : 2003)'
_journal_page_first 401
_journal_page_last 410
_journal_paper_doi 10.1039/b914301g
_journal_volume 39
_journal_year 2010
_chemical_formula_moiety 'C47 H73 N7 Ni O3'
_chemical_formula_sum 'C47 H73 N7 Ni O3'
_chemical_formula_weight 842.83
_chemical_name_systematic
;
?
;
_space_group_IT_number 14
_symmetry_cell_setting monoclinic
_symmetry_space_group_name_Hall '-P 2yn'
_symmetry_space_group_name_H-M 'P 1 21/n 1'
_atom_sites_solution_hydrogens geom
_atom_sites_solution_primary direct
_atom_sites_solution_secondary difmap
_audit_creation_method SHELXL-97
_cell_angle_alpha 90.00
_cell_angle_beta 96.676(14)
_cell_angle_gamma 90.00
_cell_formula_units_Z 8
_cell_length_a 11.412(6)
_cell_length_b 18.653(10)
_cell_length_c 43.91(2)
_cell_measurement_reflns_used 9369
_cell_measurement_temperature 172(2)
_cell_measurement_theta_max 21.41
_cell_measurement_theta_min 2.16
_cell_volume 9284(8)
_computing_cell_refinement 'Bruker SMART'
_computing_data_collection 'Bruker SMART'
_computing_data_reduction 'Bruker SAINT'
_computing_molecular_graphics 'Bruker SHELXTL'
_computing_publication_material 'Bruker SHELXTL'
_computing_structure_refinement 'SHELXL-97 (Sheldrick, 1997)'
_computing_structure_solution 'SHELXS-97 (Sheldrick, 1990)'
_diffrn_ambient_temperature 172(2)
_diffrn_measured_fraction_theta_full 0.987
_diffrn_measured_fraction_theta_max 0.987
_diffrn_measurement_device_type 'CCD area detector'
_diffrn_measurement_method 'phi and omega scans'
_diffrn_radiation_monochromator graphite
_diffrn_radiation_source 'fine-focus sealed tube'
_diffrn_radiation_type MoK\a
_diffrn_radiation_wavelength 0.71073
_diffrn_reflns_av_R_equivalents 0.0843
_diffrn_reflns_av_sigmaI/netI 0.0385
_diffrn_reflns_limit_h_max 12
_diffrn_reflns_limit_h_min -12
_diffrn_reflns_limit_k_max 19
_diffrn_reflns_limit_k_min -19
_diffrn_reflns_limit_l_max 46
_diffrn_reflns_limit_l_min -46
_diffrn_reflns_number 159728
_diffrn_reflns_theta_full 22.17
_diffrn_reflns_theta_max 22.17
_diffrn_reflns_theta_min 0.93
_exptl_absorpt_coefficient_mu 0.464
_exptl_absorpt_correction_T_max 0.9336
_exptl_absorpt_correction_T_min 0.8288
_exptl_absorpt_correction_type multi-scan
_exptl_absorpt_process_details 'SADABS V2.10, Sheldrick 2003'
_exptl_crystal_colour green
_exptl_crystal_density_diffrn 1.206
_exptl_crystal_density_method 'not measured'
_exptl_crystal_description block
_exptl_crystal_F_000 3648
_exptl_crystal_size_max 0.42
_exptl_crystal_size_mid 0.20
_exptl_crystal_size_min 0.15
_refine_diff_density_max 0.777
_refine_diff_density_min -0.626
_refine_diff_density_rms 0.078
_refine_ls_extinction_method none
_refine_ls_goodness_of_fit_ref 1.056
_refine_ls_hydrogen_treatment constr
_refine_ls_matrix_type full
_refine_ls_number_parameters 603
_refine_ls_number_reflns 11486
_refine_ls_number_restraints 0
_refine_ls_restrained_S_all 1.056
_refine_ls_R_factor_all 0.0925
_refine_ls_R_factor_gt 0.0793
_refine_ls_shift/su_max 0.001
_refine_ls_shift/su_mean 0.000
_refine_ls_structure_factor_coef Fsqd
_refine_ls_weighting_details 'calc w=1/[\s^2^(Fo^2^)+(0.0653P)^2^+52.5000P] where P=(Fo^2^+2Fc^2^)/3'
_refine_ls_weighting_scheme calc
_refine_ls_wR_factor_gt 0.1873
_refine_ls_wR_factor_ref 0.1954
_reflns_number_gt 9748
_reflns_number_total 11486
_reflns_threshold_expression >2sigma(I)
_cod_data_source_file b914301g.txt
_cod_data_source_block mbj3_005_0m
_cod_depositor_comments
;
The following automatic conversions were performed:

'_symmetry_cell_setting' value 'Monoclinic' changed to 'monoclinic'
according to /home/saulius/struct/CIF-dictionaries/cif_core.dic
dictionary named 'cif_core.dic' version 2.4.2 from 2011-04-26.

Automatic conversion script
Id: cif_fix_values 1891 2012-01-12 08:04:46Z andrius 
;
_cod_original_cell_volume 9285(8)
_cod_original_sg_symbol_H-M P2(1)/n
_cod_database_code 7024285

loop_
_symmetry_equiv_pos_as_xyz
'x, y, z'
'-x+1/2, y+1/2, -z+1/2'
'-x, -y, -z'
'x-1/2, -y-1/2, z-1/2'

loop_
_atom_site_label
_atom_site_type_symbol
_atom_site_fract_x
_atom_site_fract_y
_atom_site_fract_z
_atom_site_U_iso_or_equiv
_atom_site_adp_type
_atom_site_occupancy
_atom_site_symmetry_multiplicity
_atom_site_calc_flag
_atom_site_refinement_flags
C1 C 0.3666(5) 0.6084(3) 0.08843(13) 0.0268(13) Uiso 1 1 d .
C2 C 0.4132(6) 0.5393(3) 0.09553(14) 0.0374(15) Uiso 1 1 d .
H2 H 0.4894 0.5275 0.0903 0.045 Uiso 1 1 calc R
C3 C 0.3514(6) 0.4894(4) 0.10968(15) 0.0427(17) Uiso 1 1 d .
H3 H 0.3850 0.4434 0.1138 0.051 Uiso 1 1 calc R
C4 C 0.2420(6) 0.5040(4) 0.11812(15) 0.0436(17) Uiso 1 1 d .
H4 H 0.2003 0.4690 0.1283 0.052 Uiso 1 1 calc R
C5 C 0.1940(5) 0.5709(3) 0.11144(13) 0.0339(15) Uiso 1 1 d .
H5 H 0.1180 0.5820 0.1170 0.041 Uiso 1 1 calc R
C6 C 0.2554(5) 0.6218(3) 0.09676(13) 0.0269(13) Uiso 1 1 d .
C7 C 0.2381(5) 0.7718(3) 0.13413(13) 0.0279(14) Uiso 1 1 d .
C8 C 0.1932(5) 0.8050(3) 0.15893(14) 0.0355(15) Uiso 1 1 d .
H8 H 0.2442 0.8332 0.1728 0.043 Uiso 1 1 calc R
C9 C 0.0766(6) 0.7973(3) 0.16362(15) 0.0388(16) Uiso 1 1 d .
H9 H 0.0477 0.8212 0.1803 0.047 Uiso 1 1 calc R
C10 C 0.0027(6) 0.7562(4) 0.14464(15) 0.0435(17) Uiso 1 1 d .
H10 H -0.0776 0.7514 0.1480 0.052 Uiso 1 1 calc R
C11 C 0.0445(5) 0.7213(3) 0.12030(13) 0.0325(14) Uiso 1 1 d .
H11 H -0.0072 0.6923 0.1070 0.039 Uiso 1 1 calc R
C12 C 0.1601(5) 0.7284(3) 0.11536(13) 0.0270(13) Uiso 1 1 d .
C13 C 0.1262(5) 0.6963(3) 0.06132(13) 0.0283(14) Uiso 1 1 d .
C14 C 0.0628(5) 0.6395(3) 0.04861(14) 0.0375(15) Uiso 1 1 d .
H14 H 0.0714 0.5935 0.0579 0.045 Uiso 1 1 calc R
C15 C -0.0137(6) 0.6491(4) 0.02220(15) 0.0450(17) Uiso 1 1 d .
H15 H -0.0596 0.6101 0.0136 0.054 Uiso 1 1 calc R
C16 C -0.0235(6) 0.7147(4) 0.00847(15) 0.0426(17) Uiso 1 1 d .
H16 H -0.0754 0.7209 -0.0099 0.051 Uiso 1 1 calc R
C17 C 0.0410(5) 0.7719(3) 0.02090(14) 0.0376(16) Uiso 1 1 d .
H17 H 0.0330 0.8171 0.0109 0.045 Uiso 1 1 calc R
C18 C 0.1176(5) 0.7656(3) 0.04778(13) 0.0319(14) Uiso 1 1 d .
C19 C 0.5156(5) 0.6454(3) 0.05941(14) 0.0322(15) Uiso 1 1 d .
C20 C 0.6165(5) 0.6974(3) 0.05923(14) 0.0352(15) Uiso 1 1 d .
H20 H 0.5923 0.7452 0.0667 0.042 Uiso 1 1 calc R
C21 C 0.7173(7) 0.6680(4) 0.08117(18) 0.060(2) Uiso 1 1 d .
H21A H 0.6957 0.6693 0.1021 0.091 Uiso 1 1 calc R
H21B H 0.7880 0.6972 0.0800 0.091 Uiso 1 1 calc R
H21C H 0.7333 0.6183 0.0756 0.091 Uiso 1 1 calc R
C22 C 0.6523(7) 0.7055(4) 0.02700(17) 0.061(2) Uiso 1 1 d .
H22A H 0.6528 0.6583 0.0172 0.091 Uiso 1 1 calc R
H22B H 0.7313 0.7266 0.0282 0.091 Uiso 1 1 calc R
H22C H 0.5958 0.7368 0.0149 0.091 Uiso 1 1 calc R
C23 C 0.4397(5) 0.8035(3) 0.14494(14) 0.0323(15) Uiso 1 1 d .
C24 C 0.5499(5) 0.8261(3) 0.13173(15) 0.0382(16) Uiso 1 1 d .
H24 H 0.5540 0.8009 0.1118 0.046 Uiso 1 1 calc R
C25 C 0.5463(6) 0.9073(4) 0.12627(16) 0.0503(18) Uiso 1 1 d .
H25A H 0.4850 0.9185 0.1094 0.075 Uiso 1 1 calc R
H25B H 0.6231 0.9235 0.1210 0.075 Uiso 1 1 calc R
H25C H 0.5285 0.9317 0.1449 0.075 Uiso 1 1 calc R
C26 C 0.6584(6) 0.8081(4) 0.15355(16) 0.0525(19) Uiso 1 1 d .
H26A H 0.6511 0.8290 0.1737 0.079 Uiso 1 1 calc R
H26B H 0.7285 0.8276 0.1456 0.079 Uiso 1 1 calc R
H26C H 0.6660 0.7559 0.1555 0.079 Uiso 1 1 calc R
C27 C 0.1663(5) 0.8865(3) 0.06051(14) 0.0322(15) Uiso 1 1 d .
C28 C 0.2350(6) 0.9342(3) 0.08436(14) 0.0383(16) Uiso 1 1 d .
H28 H 0.3001 0.9052 0.0955 0.046 Uiso 1 1 calc R
C29 C 0.1525(6) 0.9580(4) 0.10736(15) 0.0471(18) Uiso 1 1 d .
H29A H 0.0893 0.9878 0.0969 0.071 Uiso 1 1 calc R
H29B H 0.1970 0.9858 0.1237 0.071 Uiso 1 1 calc R
H29C H 0.1181 0.9157 0.1162 0.071 Uiso 1 1 calc R
C30 C 0.2890(6) 0.9986(4) 0.07039(16) 0.0475(18) Uiso 1 1 d .
H30A H 0.3424 0.9824 0.0559 0.071 Uiso 1 1 calc R
H30B H 0.3332 1.0270 0.0866 0.071 Uiso 1 1 calc R
H30C H 0.2263 1.0281 0.0596 0.071 Uiso 1 1 calc R
C31 C 0.4344(5) 0.8289(3) 0.05483(14) 0.0271(13) Uiso 1 1 d .
C32 C 0.8041(5) 0.2354(3) 0.21250(13) 0.0284(14) Uiso 1 1 d .
C33 C 0.7711(5) 0.2226(3) 0.24140(13) 0.0311(14) Uiso 1 1 d .
H33 H 0.7872 0.1772 0.2508 0.037 Uiso 1 1 calc R
C34 C 0.7149(5) 0.2752(3) 0.25697(15) 0.0378(16) Uiso 1 1 d .
H34 H 0.6925 0.2654 0.2767 0.045 Uiso 1 1 calc R
C35 C 0.6917(5) 0.3418(3) 0.24364(14) 0.0373(15) Uiso 1 1 d .
H35 H 0.6543 0.3781 0.2542 0.045 Uiso 1 1 calc R
C36 C 0.7233(5) 0.3547(3) 0.21500(13) 0.0328(14) Uiso 1 1 d .
H36 H 0.7069 0.4000 0.2056 0.039 Uiso 1 1 calc R
C37 C 0.7785(5) 0.3027(3) 0.19980(12) 0.0245(13) Uiso 1 1 d .
C38 C 0.9554(5) 0.4083(3) 0.16577(12) 0.0261(13) Uiso 1 1 d .
C39 C 0.9787(5) 0.4774(3) 0.15657(13) 0.0334(15) Uiso 1 1 d .
H39 H 1.0570 0.4952 0.1604 0.040 Uiso 1 1 calc R
C40 C 0.8918(6) 0.5214(4) 0.14206(14) 0.0394(16) Uiso 1 1 d .
H40 H 0.9114 0.5684 0.1359 0.047 Uiso 1 1 calc R
C41 C 0.7787(6) 0.4979(3) 0.13656(14) 0.0375(15) Uiso 1 1 d .
H41 H 0.7188 0.5282 0.1268 0.045 Uiso 1 1 calc R
C42 C 0.7521(5) 0.4294(3) 0.14540(13) 0.0318(14) Uiso 1 1 d .
H42 H 0.6735 0.4123 0.1413 0.038 Uiso 1 1 calc R
C43 C 0.8385(5) 0.3852(3) 0.16017(13) 0.0267(13) Uiso 1 1 d .
C44 C 0.7917(5) 0.2431(3) 0.12240(13) 0.0292(14) Uiso 1 1 d .
C45 C 0.7208(5) 0.2073(3) 0.09921(14) 0.0373(15) Uiso 1 1 d .
H45 H 0.7556 0.1852 0.0830 0.045 Uiso 1 1 calc R
C46 C 0.6012(6) 0.2038(4) 0.09982(16) 0.0464(17) Uiso 1 1 d .
H46 H 0.5539 0.1791 0.0839 0.056 Uiso 1 1 calc R
C47 C 0.5478(6) 0.2356(4) 0.12312(15) 0.0452(17) Uiso 1 1 d .
H47 H 0.4647 0.2329 0.1232 0.054 Uiso 1 1 calc R
C48 C 0.6171(5) 0.2711(3) 0.14626(14) 0.0328(14) Uiso 1 1 d .
H48 H 0.5822 0.2927 0.1626 0.039 Uiso 1 1 calc R
C49 C 0.7357(5) 0.2750(3) 0.14537(12) 0.0254(13) Uiso 1 1 d .
C50 C 0.8592(5) 0.1168(3) 0.19782(13) 0.0296(14) Uiso 1 1 d .
C51 C 0.8977(5) 0.0726(3) 0.17206(14) 0.0361(15) Uiso 1 1 d .
H51 H 0.9443 0.1038 0.1594 0.043 Uiso 1 1 calc R
C52 C 0.7876(7) 0.0477(4) 0.15240(18) 0.061(2) Uiso 1 1 d .
H52A H 0.7421 0.0161 0.1645 0.092 Uiso 1 1 calc R
H52B H 0.8098 0.0214 0.1346 0.092 Uiso 1 1 calc R
H52C H 0.7395 0.0893 0.1454 0.092 Uiso 1 1 calc R
C53 C 0.9731(7) 0.0107(4) 0.18392(18) 0.060(2) Uiso 1 1 d .
H53A H 1.0412 0.0285 0.1975 0.090 Uiso 1 1 calc R
H53B H 1.0007 -0.0151 0.1667 0.090 Uiso 1 1 calc R
H53C H 0.9269 -0.0218 0.1954 0.090 Uiso 1 1 calc R
C54 C 1.1380(5) 0.3839(3) 0.19502(13) 0.0292(14) Uiso 1 1 d .
C55 C 1.2370(5) 0.3322(3) 0.20295(14) 0.0363(15) Uiso 1 1 d .
H55 H 1.2036 0.2826 0.2032 0.044 Uiso 1 1 calc R
C56 C 1.3187(6) 0.3364(4) 0.17804(16) 0.0487(18) Uiso 1 1 d .
H56A H 1.2747 0.3242 0.1582 0.073 Uiso 1 1 calc R
H56B H 1.3840 0.3025 0.1827 0.073 Uiso 1 1 calc R
H56C H 1.3502 0.3851 0.1772 0.073 Uiso 1 1 calc R
C57 C 1.3032(6) 0.3483(4) 0.23463(15) 0.0483(18) Uiso 1 1 d .
H57A H 1.3351 0.3971 0.2348 0.072 Uiso 1 1 calc R
H57B H 1.3681 0.3140 0.2391 0.072 Uiso 1 1 calc R
H57C H 1.2489 0.3440 0.2502 0.072 Uiso 1 1 calc R
C58 C 0.9724(5) 0.2471(3) 0.10088(14) 0.0313(14) Uiso 1 1 d .
C59 C 1.1051(5) 0.2488(3) 0.10696(15) 0.0379(15) Uiso 1 1 d .
H59 H 1.1270 0.2566 0.1294 0.045 Uiso 1 1 calc R
C60 C 1.1552(8) 0.3095(5) 0.0902(2) 0.080(3) Uiso 1 1 d .
H60A H 1.1339 0.3034 0.0681 0.121 Uiso 1 1 calc R
H60B H 1.2413 0.3098 0.0948 0.121 Uiso 1 1 calc R
H60C H 1.1232 0.3550 0.0968 0.121 Uiso 1 1 calc R
C61 C 1.1556(8) 0.1779(5) 0.0987(2) 0.082(3) Uiso 1 1 d .
H61A H 1.1198 0.1394 0.1097 0.123 Uiso 1 1 calc R
H61B H 1.2411 0.1780 0.1045 0.123 Uiso 1 1 calc R
H61C H 1.1386 0.1700 0.0766 0.123 Uiso 1 1 calc R
C62 C 1.1112(5) 0.1860(3) 0.17893(13) 0.0289(14) Uiso 1 1 d .
C1S C 0.6622(6) 1.0125(4) 0.02150(17) 0.0544(19) Uiso 1 1 d .
H1S1 H 0.6833 1.0437 0.0047 0.065 Uiso 1 1 calc R
H1S2 H 0.6071 0.9755 0.0122 0.065 Uiso 1 1 calc R
C2S C 0.5981(8) 1.0574(5) 0.0428(2) 0.072(2) Uiso 1 1 d .
H2S1 H 0.5741 1.0271 0.0592 0.109 Uiso 1 1 calc R
H2S2 H 0.5280 1.0789 0.0313 0.109 Uiso 1 1 calc R
H2S3 H 0.6505 1.0955 0.0517 0.109 Uiso 1 1 calc R
C3S C 0.7393(7) 0.9212(4) 0.05880(17) 0.057(2) Uiso 1 1 d .
H3S1 H 0.7038 0.9472 0.0751 0.068 Uiso 1 1 calc R
H3S2 H 0.6777 0.8894 0.0484 0.068 Uiso 1 1 calc R
C4S C 0.8358(7) 0.8759(4) 0.07348(19) 0.066(2) Uiso 1 1 d .
H4S1 H 0.8696 0.8478 0.0578 0.099 Uiso 1 1 calc R
H4S2 H 0.8047 0.8434 0.0881 0.099 Uiso 1 1 calc R
H4S3 H 0.8970 0.9064 0.0843 0.099 Uiso 1 1 calc R
C5S C 0.8310(6) 0.9405(3) 0.01053(15) 0.0403(16) Uiso 1 1 d .
H5S1 H 0.8453 0.9778 -0.0047 0.048 Uiso 1 1 calc R
H5S2 H 0.9089 0.9221 0.0194 0.048 Uiso 1 1 calc R
C6S C 0.7644(7) 0.8804(4) -0.00602(17) 0.0546(19) Uiso 1 1 d .
H6S1 H 0.7551 0.8412 0.0084 0.082 Uiso 1 1 calc R
H6S2 H 0.8080 0.8631 -0.0225 0.082 Uiso 1 1 calc R
H6S3 H 0.6864 0.8975 -0.0148 0.082 Uiso 1 1 calc R
C7S C 0.8577(6) 1.0276(4) 0.05229(15) 0.0449(17) Uiso 1 1 d .
H7S1 H 0.9311 1.0015 0.0597 0.054 Uiso 1 1 calc R
H7S2 H 0.8232 1.0455 0.0705 0.054 Uiso 1 1 calc R
C8S C 0.8896(7) 1.0908(4) 0.03382(17) 0.057(2) Uiso 1 1 d .
H8S1 H 0.9343 1.0744 0.0174 0.085 Uiso 1 1 calc R
H8S2 H 0.9379 1.1243 0.0471 0.085 Uiso 1 1 calc R
H8S3 H 0.8175 1.1150 0.0249 0.085 Uiso 1 1 calc R
C9S C 0.5551(6) -0.0415(3) 0.22198(15) 0.0424(16) Uiso 1 1 d .
H9S1 H 0.5449 -0.0535 0.1999 0.051 Uiso 1 1 calc R
H9S2 H 0.6403 -0.0335 0.2281 0.051 Uiso 1 1 calc R
C10S C 0.5172(6) -0.1041(4) 0.23926(15) 0.0450(17) Uiso 1 1 d .
H10A H 0.5228 -0.0922 0.2611 0.068 Uiso 1 1 calc R
H10B H 0.5684 -0.1451 0.2363 0.068 Uiso 1 1 calc R
H10C H 0.4354 -0.1163 0.2317 0.068 Uiso 1 1 calc R
C11S C 0.3605(5) 0.0180(4) 0.21846(14) 0.0387(16) Uiso 1 1 d .
H11A H 0.3209 0.0643 0.2213 0.046 Uiso 1 1 calc R
H11B H 0.3319 -0.0168 0.2329 0.046 Uiso 1 1 calc R
C12S C 0.3255(7) -0.0080(4) 0.18626(17) 0.057(2) Uiso 1 1 d .
H12A H 0.3549 0.0256 0.1717 0.085 Uiso 1 1 calc R
H12B H 0.2393 -0.0109 0.1824 0.085 Uiso 1 1 calc R
H12C H 0.3596 -0.0555 0.1837 0.085 Uiso 1 1 calc R
C13S C 0.5090(5) 0.0504(4) 0.25964(14) 0.0389(16) Uiso 1 1 d .
H13A H 0.4723 0.0981 0.2614 0.047 Uiso 1 1 calc R
H13B H 0.4668 0.0163 0.2717 0.047 Uiso 1 1 calc R
C14S C 0.6343(6) 0.0546(4) 0.27359(17) 0.0542(19) Uiso 1 1 d .
H14A H 0.6671 0.0061 0.2761 0.081 Uiso 1 1 calc R
H14B H 0.6382 0.0780 0.2937 0.081 Uiso 1 1 calc R
H14C H 0.6801 0.0824 0.2602 0.081 Uiso 1 1 calc R
C15S C 0.5398(6) 0.0835(4) 0.20611(16) 0.0456(17) Uiso 1 1 d .
H15A H 0.6257 0.0876 0.2123 0.055 Uiso 1 1 calc R
H15B H 0.5287 0.0660 0.1847 0.055 Uiso 1 1 calc R
C16S C 0.4874(7) 0.1563(4) 0.20674(19) 0.064(2) Uiso 1 1 d .
H16A H 0.4021 0.1534 0.2007 0.096 Uiso 1 1 calc R
H16B H 0.5231 0.1876 0.1924 0.096 Uiso 1 1 calc R
H16C H 0.5023 0.1760 0.2275 0.096 Uiso 1 1 calc R
C17S C 0.4165(6) 0.6366(4) 0.23724(16) 0.0475(18) Uiso 1 1 d .
H17A H 0.3480 0.6136 0.2452 0.057 Uiso 1 1 calc R
H17B H 0.4887 0.6194 0.2498 0.057 Uiso 1 1 calc R
C18S C 0.4075(6) 0.7165(4) 0.24105(17) 0.0514(19) Uiso 1 1 d .
H18A H 0.4777 0.7396 0.2346 0.077 Uiso 1 1 calc R
H18B H 0.4018 0.7278 0.2626 0.077 Uiso 1 1 calc R
H18C H 0.3370 0.7342 0.2284 0.077 Uiso 1 1 calc R
C19S C 0.3212(5) 0.6434(4) 0.18313(15) 0.0405(16) Uiso 1 1 d .
H19A H 0.3246 0.6236 0.1623 0.049 Uiso 1 1 calc R
H19B H 0.3319 0.6960 0.1820 0.049 Uiso 1 1 calc R
C20S C 0.2019(6) 0.6282(4) 0.19274(17) 0.0531(19) Uiso 1 1 d .
H20A H 0.1920 0.5763 0.1949 0.080 Uiso 1 1 calc R
H20B H 0.1408 0.6466 0.1772 0.080 Uiso 1 1 calc R
H20C H 0.1949 0.6516 0.2124 0.080 Uiso 1 1 calc R
C21S C 0.4157(6) 0.5323(4) 0.20293(16) 0.0454(17) Uiso 1 1 d .
H21D H 0.3453 0.5161 0.2122 0.054 Uiso 1 1 calc R
H21E H 0.4052 0.5175 0.1811 0.054 Uiso 1 1 calc R
C22S C 0.5212(7) 0.4949(4) 0.21861(18) 0.061(2) Uiso 1 1 d .
H22D H 0.5910 0.5082 0.2089 0.091 Uiso 1 1 calc R
H22E H 0.5093 0.4429 0.2170 0.091 Uiso 1 1 calc R
H22F H 0.5326 0.5088 0.2403 0.091 Uiso 1 1 calc R
C23S C 0.5339(6) 0.6408(4) 0.19414(15) 0.0411(16) Uiso 1 1 d .
H23A H 0.6007 0.6241 0.2088 0.049 Uiso 1 1 calc R
H23B H 0.5327 0.6938 0.1951 0.049 Uiso 1 1 calc R
C24S C 0.5561(8) 0.6183(5) 0.16189(19) 0.071(2) Uiso 1 1 d .
H24A H 0.5437 0.5665 0.1595 0.106 Uiso 1 1 calc R
H24B H 0.6374 0.6301 0.1587 0.106 Uiso 1 1 calc R
H24C H 0.5013 0.6437 0.1468 0.106 Uiso 1 1 calc R
C25S C 0.6927(8) 0.3417(4) 0.00654(19) 0.067(2) Uiso 1 1 d .
H25D H 0.6121 0.3501 -0.0039 0.080 Uiso 1 1 calc R
H25E H 0.7481 0.3474 -0.0090 0.080 Uiso 1 1 calc R
C26S C 0.6995(8) 0.2666(4) 0.0174(2) 0.069(2) Uiso 1 1 d .
H26D H 0.7750 0.2588 0.0301 0.104 Uiso 1 1 calc R
H26E H 0.6935 0.2342 -0.0003 0.104 Uiso 1 1 calc R
H26F H 0.6346 0.2571 0.0296 0.104 Uiso 1 1 calc R
C27S C 0.6636(9) 0.3865(6) 0.0591(2) 0.090(3) Uiso 1 1 d .
H27A H 0.6863 0.4257 0.0738 0.108 Uiso 1 1 calc R
H27B H 0.6958 0.3413 0.0684 0.108 Uiso 1 1 calc R
C28S C 0.5295(9) 0.3812(6) 0.0544(2) 0.092(3) Uiso 1 1 d .
H28A H 0.4969 0.4220 0.0422 0.139 Uiso 1 1 calc R
H28B H 0.4992 0.3817 0.0744 0.139 Uiso 1 1 calc R
H28C H 0.5061 0.3364 0.0437 0.139 Uiso 1 1 calc R
C29S C 0.6842(9) 0.4699(5) 0.0162(2) 0.089(3) Uiso 1 1 d .
H29D H 0.5983 0.4679 0.0097 0.107 Uiso 1 1 calc R
H29E H 0.6970 0.5072 0.0323 0.107 Uiso 1 1 calc R
C30S C 0.7411(8) 0.4944(5) -0.0099(2) 0.083(3) Uiso 1 1 d .
H30D H 0.8265 0.4972 -0.0041 0.125 Uiso 1 1 calc R
H30E H 0.7107 0.5418 -0.0163 0.125 Uiso 1 1 calc R
H30F H 0.7242 0.4605 -0.0269 0.125 Uiso 1 1 calc R
C31S C 0.8523(7) 0.3973(5) 0.0393(2) 0.068(2) Uiso 1 1 d .
H31A H 0.8732 0.3497 0.0483 0.082 Uiso 1 1 calc R
H31B H 0.8909 0.4016 0.0203 0.082 Uiso 1 1 calc R
C32S C 0.9017(8) 0.4531(5) 0.0611(2) 0.081(3) Uiso 1 1 d .
H32A H 0.8769 0.5005 0.0533 0.121 Uiso 1 1 calc R
H32B H 0.9880 0.4502 0.0636 0.121 Uiso 1 1 calc R
H32C H 0.8728 0.4454 0.0811 0.121 Uiso 1 1 calc R
N1 N 0.4295(4) 0.6639(3) 0.07670(11) 0.0282(11) Uani 1 1 d .
N2 N 0.3488(4) 0.7820(2) 0.12480(10) 0.0238(11) Uani 1 1 d .
N3 N 0.1886(4) 0.8172(2) 0.06338(10) 0.0264(11) Uani 1 1 d .
N4 N 0.2055(4) 0.6920(2) 0.08945(10) 0.0263(11) Uani 1 1 d .
N5 N 0.4667(5) 0.8649(3) 0.03778(13) 0.0469(15) Uani 1 1 d .
N6 N 0.8619(4) 0.1888(2) 0.19380(10) 0.0263(11) Uani 1 1 d .
N7 N 1.0389(4) 0.3582(2) 0.17821(10) 0.0249(11) Uani 1 1 d .
N8 N 0.9147(4) 0.2457(2) 0.12584(10) 0.0264(11) Uani 1 1 d .
N9 N 0.8119(4) 0.3131(2) 0.16900(10) 0.0243(11) Uani 1 1 d .
N10 N 1.1803(5) 0.1481(3) 0.18537(15) 0.0549(16) Uani 1 1 d .
N1S N 0.7729(4) 0.9755(3) 0.03573(11) 0.0349(12) Uani 1 1 d .
N2S N 0.4909(4) 0.0275(3) 0.22632(11) 0.0318(12) Uani 1 1 d .
N3S N 0.4206(4) 0.6126(3) 0.20431(11) 0.0311(12) Uani 1 1 d .
N4S N 0.7198(5) 0.3999(3) 0.03068(12) 0.0445(14) Uani 1 1 d .
Ni1 Ni 0.34236(6) 0.76199(4) 0.079274(16) 0.0260(2) Uani 1 1 d .
Ni2 Ni 0.97295(6) 0.25362(4) 0.171010(16) 0.0242(2) Uani 1 1 d .
O1 O 0.5211(4) 0.5880(2) 0.04532(10) 0.0417(11) Uani 1 1 d .
O2 O 0.4380(4) 0.8085(2) 0.17333(9) 0.0438(11) Uani 1 1 d .
O3 O 0.0906(4) 0.9157(2) 0.04211(10) 0.0452(12) Uani 1 1 d .
O4 O 0.8228(4) 0.0858(2) 0.21983(10) 0.0389(11) Uani 1 1 d .
O5 O 1.1533(3) 0.4467(2) 0.20356(10) 0.0376(10) Uani 1 1 d .
O6 O 0.9267(4) 0.2478(3) 0.07399(9) 0.0478(12) Uani 1 1 d .

loop_
_atom_site_aniso_label
_atom_site_aniso_U_11
_atom_site_aniso_U_22
_atom_site_aniso_U_33
_atom_site_aniso_U_23
_atom_site_aniso_U_13
_atom_site_aniso_U_12
N1 0.016(2) 0.035(3) 0.034(3) 0.000(2) 0.006(2) 0.001(2)
N2 0.023(3) 0.022(3) 0.026(3) -0.003(2) 0.006(2) -0.002(2)
N3 0.021(3) 0.026(3) 0.031(3) 0.002(2) -0.004(2) 0.002(2)
N4 0.021(3) 0.026(3) 0.031(3) 0.001(2) 0.001(2) 0.000(2)
N5 0.035(3) 0.055(4) 0.049(4) -0.003(3) -0.002(3) 0.003(3)
N6 0.023(3) 0.024(3) 0.032(3) -0.003(2) 0.004(2) -0.002(2)
N7 0.019(3) 0.026(3) 0.030(3) -0.003(2) 0.006(2) 0.000(2)
N8 0.022(3) 0.026(3) 0.031(3) -0.005(2) 0.003(2) 0.000(2)
N9 0.019(2) 0.030(3) 0.024(3) -0.002(2) -0.001(2) 0.001(2)
N10 0.044(4) 0.034(3) 0.085(5) -0.008(3) 0.001(3) -0.001(3)
N1S 0.026(3) 0.043(3) 0.036(3) 0.001(2) 0.003(2) 0.002(2)
N2S 0.027(3) 0.040(3) 0.030(3) 0.002(2) 0.006(2) 0.002(2)
N3S 0.030(3) 0.029(3) 0.034(3) 0.000(2) 0.002(2) 0.001(2)
N4S 0.057(4) 0.042(3) 0.034(3) -0.008(3) 0.005(3) 0.009(3)
Ni1 0.0278(4) 0.0235(4) 0.0270(4) 0.0001(3) 0.0043(3) -0.0020(3)
Ni2 0.0200(4) 0.0235(4) 0.0291(4) -0.0019(3) 0.0025(3) 0.0018(3)
O1 0.039(3) 0.036(3) 0.053(3) -0.014(2) 0.017(2) -0.001(2)
O2 0.043(3) 0.055(3) 0.032(3) -0.006(2) 0.000(2) -0.009(2)
O3 0.043(3) 0.041(3) 0.046(3) 0.003(2) -0.017(2) 0.007(2)
O4 0.036(2) 0.031(2) 0.051(3) 0.005(2) 0.008(2) -0.002(2)
O5 0.031(2) 0.027(2) 0.054(3) -0.007(2) 0.003(2) -0.0032(19)
O6 0.044(3) 0.073(3) 0.027(2) -0.003(2) 0.003(2) -0.002(2)

loop_
_atom_type_symbol
_atom_type_description
_atom_type_scat_dispersion_real
_atom_type_scat_dispersion_imag
_atom_type_scat_source
C C 0.0033 0.0016 'International Tables Vol C Tables 4.2.6.8 and 6.1.1.4'
H H 0.0000 0.0000 'International Tables Vol C Tables 4.2.6.8 and 6.1.1.4'
N N 0.0061 0.0033 'International Tables Vol C Tables 4.2.6.8 and 6.1.1.4'
O O 0.0106 0.0060 'International Tables Vol C Tables 4.2.6.8 and 6.1.1.4'
Ni Ni 0.3393 1.1124 'International Tables Vol C Tables 4.2.6.8 and 6.1.1.4'

loop_
_geom_angle_atom_site_label_1
_geom_angle_atom_site_label_2
_geom_angle_atom_site_label_3
_geom_angle
C6 C1 N1 119.4(5)
C6 C1 C2 116.1(5)
N1 C1 C2 124.2(5)
C3 C2 C1 121.4(6)
C3 C2 H2 119.3
C1 C2 H2 119.3
C2 C3 C4 121.6(7)
C2 C3 H3 119.2
C4 C3 H3 119.2
C3 C4 C5 118.3(6)
C3 C4 H4 120.9
C5 C4 H4 120.9
C4 C5 C6 120.6(6)
C4 C5 H5 119.7
C6 C5 H5 119.7
C5 C6 C1 121.9(5)
C5 C6 N4 121.1(5)
C1 C6 N4 117.0(5)
N2 C7 C12 116.4(5)
N2 C7 C8 126.7(5)
C12 C7 C8 116.7(5)
C9 C8 C7 121.2(6)
C9 C8 H8 119.4
C7 C8 H8 119.4
C10 C9 C8 120.7(6)
C10 C9 H9 119.7
C8 C9 H9 119.7
C9 C10 C11 119.8(6)
C9 C10 H10 120.1
C11 C10 H10 120.1
C12 C11 C10 120.2(6)
C12 C11 H11 119.9
C10 C11 H11 119.9
C11 C12 C7 121.4(5)
C11 C12 N4 120.8(5)
C7 C12 N4 117.8(5)
C14 C13 C18 121.8(5)
C14 C13 N4 123.7(5)
C18 C13 N4 114.5(5)
C13 C14 C15 119.7(6)
C13 C14 H14 120.2
C15 C14 H14 120.2
C16 C15 C14 120.0(7)
C16 C15 H15 120.0
C14 C15 H15 120.0
C15 C16 C17 120.6(6)
C15 C16 H16 119.7
C17 C16 H16 119.7
C16 C17 C18 121.8(6)
C16 C17 H17 119.1
C18 C17 H17 119.1
N3 C18 C17 129.4(6)
N3 C18 C13 114.6(5)
C17 C18 C13 116.0(5)
O1 C19 N1 125.6(5)
O1 C19 C20 118.1(5)
N1 C19 C20 116.2(5)
C19 C20 C21 106.6(5)
C19 C20 C22 110.8(5)
C21 C20 C22 111.1(6)
C19 C20 H20 109.4
C21 C20 H20 109.4
C22 C20 H20 109.4
C20 C21 H21A 109.5
C20 C21 H21B 109.5
H21A C21 H21B 109.5
C20 C21 H21C 109.5
H21A C21 H21C 109.5
H21B C21 H21C 109.5
C20 C22 H22A 109.5
C20 C22 H22B 109.5
H22A C22 H22B 109.5
C20 C22 H22C 109.5
H22A C22 H22C 109.5
H22B C22 H22C 109.5
O2 C23 N2 125.3(5)
O2 C23 C24 118.2(5)
N2 C23 C24 116.5(5)
C23 C24 C26 110.7(5)
C23 C24 C25 109.2(5)
C26 C24 C25 108.9(6)
C23 C24 H24 109.4
C26 C24 H24 109.4
C25 C24 H24 109.4
C24 C25 H25A 109.5
C24 C25 H25B 109.5
H25A C25 H25B 109.5
C24 C25 H25C 109.5
H25A C25 H25C 109.5
H25B C25 H25C 109.5
C24 C26 H26A 109.5
C24 C26 H26B 109.5
H26A C26 H26B 109.5
C24 C26 H26C 109.5
H26A C26 H26C 109.5
H26B C26 H26C 109.5
O3 C27 N3 127.2(6)
O3 C27 C28 117.2(5)
N3 C27 C28 115.4(5)
C30 C28 C27 112.8(5)
C30 C28 C29 110.5(6)
C27 C28 C29 108.6(5)
C30 C28 H28 108.3
C27 C28 H28 108.3
C29 C28 H28 108.3
C28 C29 H29A 109.5
C28 C29 H29B 109.5
H29A C29 H29B 109.5
C28 C29 H29C 109.5
H29A C29 H29C 109.5
H29B C29 H29C 109.5
C28 C30 H30A 109.5
C28 C30 H30B 109.5
H30A C30 H30B 109.5
C28 C30 H30C 109.5
H30A C30 H30C 109.5
H30B C30 H30C 109.5
N5 C31 Ni1 167.2(5)
C33 C32 C37 117.1(5)
C33 C32 N6 128.5(5)
C37 C32 N6 114.4(5)
C32 C33 C34 121.1(6)
C32 C33 H33 119.4
C34 C33 H33 119.4
C35 C34 C33 120.0(6)
C35 C34 H34 120.0
C33 C34 H34 120.0
C36 C35 C34 119.2(6)
C36 C35 H35 120.4
C34 C35 H35 120.4
C35 C36 C37 120.5(6)
C35 C36 H36 119.8
C37 C36 H36 119.8
C36 C37 C32 122.0(5)
C36 C37 N9 122.8(5)
C32 C37 N9 115.2(5)
C39 C38 C43 116.5(5)
C39 C38 N7 126.1(5)
C43 C38 N7 117.2(5)
C40 C39 C38 122.3(6)
C40 C39 H39 118.8
C38 C39 H39 118.8
C41 C40 C39 120.3(6)
C41 C40 H40 119.8
C39 C40 H40 119.8
C40 C41 C42 119.0(6)
C40 C41 H41 120.5
C42 C41 H41 120.5
C41 C42 C43 121.0(6)
C41 C42 H42 119.5
C43 C42 H42 119.5
C42 C43 C38 120.8(5)
C42 C43 N9 121.3(5)
C38 C43 N9 117.8(5)
C49 C44 C45 117.3(5)
C49 C44 N8 116.6(5)
C45 C44 N8 125.9(5)
C46 C45 C44 120.2(6)
C46 C45 H45 119.9
C44 C45 H45 119.9
C45 C46 C47 121.3(7)
C45 C46 H46 119.3
C47 C46 H46 119.3
C48 C47 C46 119.1(6)
C48 C47 H47 120.5
C46 C47 H47 120.5
C49 C48 C47 119.4(6)
C49 C48 H48 120.3
C47 C48 H48 120.3
C48 C49 C44 122.7(5)
C48 C49 N9 121.2(5)
C44 C49 N9 116.0(5)
O4 C50 N6 125.4(5)
O4 C50 C51 118.9(5)
N6 C50 C51 115.6(5)
C53 C51 C50 111.5(5)
C53 C51 C52 111.5(6)
C50 C51 C52 107.6(5)
C53 C51 H51 108.7
C50 C51 H51 108.7
C52 C51 H51 108.7
C51 C52 H52A 109.5
C51 C52 H52B 109.5
H52A C52 H52B 109.5
C51 C52 H52C 109.5
H52A C52 H52C 109.5
H52B C52 H52C 109.5
C51 C53 H53A 109.5
C51 C53 H53B 109.5
H53A C53 H53B 109.5
C51 C53 H53C 109.5
H53A C53 H53C 109.5
H53B C53 H53C 109.5
O5 C54 N7 125.1(5)
O5 C54 C55 117.7(5)
N7 C54 C55 117.1(5)
C54 C55 C56 108.0(5)
C54 C55 C57 111.4(5)
C56 C55 C57 111.3(5)
C54 C55 H55 108.7
C56 C55 H55 108.7
C57 C55 H55 108.7
C55 C56 H56A 109.5
C55 C56 H56B 109.5
H56A C56 H56B 109.5
C55 C56 H56C 109.5
H56A C56 H56C 109.5
H56B C56 H56C 109.5
C55 C57 H57A 109.5
C55 C57 H57B 109.5
H57A C57 H57B 109.5
C55 C57 H57C 109.5
H57A C57 H57C 109.5
H57B C57 H57C 109.5
O6 C58 N8 126.0(5)
O6 C58 C59 118.3(5)
N8 C58 C59 115.7(5)
C60 C59 C61 111.6(7)
C60 C59 C58 111.2(6)
C61 C59 C58 110.1(6)
C60 C59 H59 107.9
C61 C59 H59 107.9
C58 C59 H59 107.9
C59 C60 H60A 109.5
C59 C60 H60B 109.5
H60A C60 H60B 109.5
C59 C60 H60C 109.5
H60A C60 H60C 109.5
H60B C60 H60C 109.5
C59 C61 H61A 109.5
C59 C61 H61B 109.5
H61A C61 H61B 109.5
C59 C61 H61C 109.5
H61A C61 H61C 109.5
H61B C61 H61C 109.5
N10 C62 Ni2 173.6(6)
C2S C1S N1S 116.1(6)
C2S C1S H1S1 108.3
N1S C1S H1S1 108.3
C2S C1S H1S2 108.3
N1S C1S H1S2 108.3
H1S1 C1S H1S2 107.4
C1S C2S H2S1 109.5
C1S C2S H2S2 109.5
H2S1 C2S H2S2 109.5
C1S C2S H2S3 109.5
H2S1 C2S H2S3 109.5
H2S2 C2S H2S3 109.5
C4S C3S N1S 116.2(6)
C4S C3S H3S1 108.2
N1S C3S H3S1 108.2
C4S C3S H3S2 108.2
N1S C3S H3S2 108.2
H3S1 C3S H3S2 107.4
C3S C4S H4S1 109.5
C3S C4S H4S2 109.5
H4S1 C4S H4S2 109.5
C3S C4S H4S3 109.5
H4S1 C4S H4S3 109.5
H4S2 C4S H4S3 109.5
C6S C5S N1S 116.2(5)
C6S C5S H5S1 108.2
N1S C5S H5S1 108.2
C6S C5S H5S2 108.2
N1S C5S H5S2 108.2
H5S1 C5S H5S2 107.4
C5S C6S H6S1 109.5
C5S C6S H6S2 109.5
H6S1 C6S H6S2 109.5
C5S C6S H6S3 109.5
H6S1 C6S H6S3 109.5
H6S2 C6S H6S3 109.5
N1S C7S C8S 115.5(6)
N1S C7S H7S1 108.4
C8S C7S H7S1 108.4
N1S C7S H7S2 108.4
C8S C7S H7S2 108.4
H7S1 C7S H7S2 107.5
C7S C8S H8S1 109.5
C7S C8S H8S2 109.5
H8S1 C8S H8S2 109.5
C7S C8S H8S3 109.5
H8S1 C8S H8S3 109.5
H8S2 C8S H8S3 109.5
C10S C9S N2S 115.7(5)
C10S C9S H9S1 108.4
N2S C9S H9S1 108.4
C10S C9S H9S2 108.4
N2S C9S H9S2 108.4
H9S1 C9S H9S2 107.4
C9S C10S H10A 109.5
C9S C10S H10B 109.5
H10A C10S H10B 109.5
C9S C10S H10C 109.5
H10A C10S H10C 109.5
H10B C10S H10C 109.5
N2S C11S C12S 113.7(5)
N2S C11S H11A 108.8
C12S C11S H11A 108.8
N2S C11S H11B 108.8
C12S C11S H11B 108.8
H11A C11S H11B 107.7
C11S C12S H12A 109.5
C11S C12S H12B 109.5
H12A C12S H12B 109.5
C11S C12S H12C 109.5
H12A C12S H12C 109.5
H12B C12S H12C 109.5
C14S C13S N2S 115.3(5)
C14S C13S H13A 108.4
N2S C13S H13A 108.4
C14S C13S H13B 108.4
N2S C13S H13B 108.4
H13A C13S H13B 107.5
C13S C14S H14A 109.5
C13S C14S H14B 109.5
H14A C14S H14B 109.5
C13S C14S H14C 109.5
H14A C14S H14C 109.5
H14B C14S H14C 109.5
C16S C15S N2S 116.3(6)
C16S C15S H15A 108.2
N2S C15S H15A 108.2
C16S C15S H15B 108.2
N2S C15S H15B 108.2
H15A C15S H15B 107.4
C15S C16S H16A 109.5
C15S C16S H16B 109.5
H16A C16S H16B 109.5
C15S C16S H16C 109.5
H16A C16S H16C 109.5
H16B C16S H16C 109.5
C18S C17S N3S 114.0(6)
C18S C17S H17A 108.7
N3S C17S H17A 108.7
C18S C17S H17B 108.7
N3S C17S H17B 108.7
H17A C17S H17B 107.6
C17S C18S H18A 109.5
C17S C18S H18B 109.5
H18A C18S H18B 109.5
C17S C18S H18C 109.5
H18A C18S H18C 109.5
H18B C18S H18C 109.5
N3S C19S C20S 113.6(5)
N3S C19S H19A 108.8
C20S C19S H19A 108.8
N3S C19S H19B 108.8
C20S C19S H19B 108.8
H19A C19S H19B 107.7
C19S C20S H20A 109.5
C19S C20S H20B 109.5
H20A C20S H20B 109.5
C19S C20S H20C 109.5
H20A C20S H20C 109.5
H20B C20S H20C 109.5
C22S C21S N3S 115.2(6)
C22S C21S H21D 108.5
N3S C21S H21D 108.5
C22S C21S H21E 108.5
N3S C21S H21E 108.5
H21D C21S H21E 107.5
C21S C22S H22D 109.5
C21S C22S H22E 109.5
H22D C22S H22E 109.5
C21S C22S H22F 109.5
H22D C22S H22F 109.5
H22E C22S H22F 109.5
N3S C23S C24S 114.7(6)
N3S C23S H23A 108.6
C24S C23S H23A 108.6
N3S C23S H23B 108.6
C24S C23S H23B 108.6
H23A C23S H23B 107.6
C23S C24S H24A 109.5
C23S C24S H24B 109.5
H24A C24S H24B 109.5
C23S C24S H24C 109.5
H24A C24S H24C 109.5
H24B C24S H24C 109.5
C26S C25S N4S 116.9(7)
C26S C25S H25D 108.1
N4S C25S H25D 108.1
C26S C25S H25E 108.1
N4S C25S H25E 108.1
H25D C25S H25E 107.3
C25S C26S H26D 109.5
C25S C26S H26E 109.5
H26D C26S H26E 109.5
C25S C26S H26F 109.5
H26D C26S H26F 109.5
H26E C26S H26F 109.5
N4S C27S C28S 115.0(8)
N4S C27S H27A 108.5
C28S C27S H27A 108.5
N4S C27S H27B 108.5
C28S C27S H27B 108.5
H27A C27S H27B 107.5
C27S C28S H28A 109.5
C27S C28S H28B 109.5
H28A C28S H28B 109.5
C27S C28S H28C 109.5
H28A C28S H28C 109.5
H28B C28S H28C 109.5
C30S C29S N4S 119.2(8)
C30S C29S H29D 107.5
N4S C29S H29D 107.5
C30S C29S H29E 107.5
N4S C29S H29E 107.5
H29D C29S H29E 107.0
C29S C30S H30D 109.5
C29S C30S H30E 109.5
H30D C30S H30E 109.5
C29S C30S H30F 109.5
H30D C30S H30F 109.5
H30E C30S H30F 109.5
C32S C31S N4S 115.6(7)
C32S C31S H31A 108.4
N4S C31S H31A 108.4
C32S C31S H31B 108.4
N4S C31S H31B 108.4
H31A C31S H31B 107.5
C31S C32S H32A 109.5
C31S C32S H32B 109.5
H32A C32S H32B 109.5
C31S C32S H32C 109.5
H32A C32S H32C 109.5
H32B C32S H32C 109.5
C19 N1 C1 117.1(5)
C19 N1 Ni1 129.4(4)
C1 N1 Ni1 111.2(3)
C23 N2 C7 120.5(5)
C23 N2 Ni1 129.8(4)
C7 N2 Ni1 109.7(3)
C27 N3 C18 122.4(5)
C27 N3 Ni1 131.4(4)
C18 N3 Ni1 104.1(4)
C13 N4 C6 115.5(4)
C13 N4 C12 113.2(4)
C6 N4 C12 114.2(4)
C13 N4 Ni1 100.9(3)
C6 N4 Ni1 108.8(3)
C12 N4 Ni1 102.3(3)
C50 N6 C32 121.0(5)
C50 N6 Ni2 131.3(4)
C32 N6 Ni2 105.9(3)
C54 N7 C38 117.4(5)
C54 N7 Ni2 131.9(4)
C38 N7 Ni2 110.2(3)
C58 N8 C44 119.7(5)
C58 N8 Ni2 131.5(4)
C44 N8 Ni2 108.7(3)
C43 N9 C49 113.0(4)
C43 N9 C37 117.3(4)
C49 N9 C37 113.3(4)
C43 N9 Ni2 106.8(3)
C49 N9 Ni2 102.4(3)
C37 N9 Ni2 102.1(3)
C7S N1S C5S 108.9(5)
C7S N1S C1S 111.5(5)
C5S N1S C1S 108.2(5)
C7S N1S C3S 108.0(5)
C5S N1S C3S 111.7(5)
C1S N1S C3S 108.6(5)
C11S N2S C9S 110.8(5)
C11S N2S C13S 106.0(4)
C9S N2S C13S 110.5(5)
C11S N2S C15S 111.6(5)
C9S N2S C15S 107.3(5)
C13S N2S C15S 110.6(5)
C19S N3S C21S 109.7(5)
C19S N3S C23S 107.2(5)
C21S N3S C23S 111.4(5)
C19S N3S C17S 112.0(5)
C21S N3S C17S 109.1(5)
C23S N3S C17S 107.5(5)
C29S N4S C27S 112.5(7)
C29S N4S C31S 110.4(6)
C27S N4S C31S 107.4(6)
C29S N4S C25S 107.8(6)
C27S N4S C25S 113.0(6)
C31S N4S C25S 105.4(6)
C31 Ni1 N2 116.7(2)
C31 Ni1 N3 89.2(2)
N2 Ni1 N3 99.91(18)
C31 Ni1 N1 103.4(2)
N2 Ni1 N1 104.56(18)
N3 Ni1 N1 143.25(18)
C31 Ni1 N4 158.9(2)
N2 Ni1 N4 81.29(18)
N3 Ni1 N4 76.29(18)
N1 Ni1 N4 80.77(18)
C62 Ni2 N8 106.5(2)
C62 Ni2 N6 93.5(2)
N8 Ni2 N6 106.21(18)
C62 Ni2 N7 107.2(2)
N8 Ni2 N7 106.65(18)
N6 Ni2 N7 133.76(17)
C62 Ni2 N9 169.0(2)
N8 Ni2 N9 79.34(17)
N6 Ni2 N9 75.74(18)
N7 Ni2 N9 79.40(17)

loop_
_geom_bond_atom_site_label_1
_geom_bond_atom_site_label_2
_geom_bond_distance
C1 C6 1.384(8)
C1 N1 1.393(7)
C1 C2 1.414(8)
C2 C3 1.361(9)
C2 H2 0.9500
C3 C4 1.370(9)
C3 H3 0.9500
C4 C5 1.380(9)
C4 H4 0.9500
C5 C6 1.383(8)
C5 H5 0.9500
C6 N4 1.450(7)
C7 N2 1.385(7)
C7 C12 1.399(8)
C7 C8 1.400(8)
C8 C9 1.378(9)
C8 H8 0.9500
C9 C10 1.353(9)
C9 H9 0.9500
C10 C11 1.383(9)
C10 H10 0.9500
C11 C12 1.368(8)
C11 H11 0.9500
C12 N4 1.470(7)
C13 C14 1.366(8)
C13 C18 1.421(8)
C13 N4 1.446(7)
C14 C15 1.380(9)
C14 H14 0.9500
C15 C16 1.363(9)
C15 H15 0.9500
C16 C17 1.372(9)
C16 H16 0.9500
C17 C18 1.390(9)
C17 H17 0.9500
C18 N3 1.387(7)
C19 O1 1.241(7)
C19 N1 1.355(7)
C19 C20 1.507(9)
C20 C21 1.516(10)
C20 C22 1.526(9)
C20 H20 1.0000
C21 H21A 0.9800
C21 H21B 0.9800
C21 H21C 0.9800
C22 H22A 0.9800
C22 H22B 0.9800
C22 H22C 0.9800
C23 O2 1.253(7)
C23 N2 1.344(7)
C23 C24 1.505(9)
C24 C26 1.513(9)
C24 C25 1.532(9)
C24 H24 1.0000
C25 H25A 0.9800
C25 H25B 0.9800
C25 H25C 0.9800
C26 H26A 0.9800
C26 H26B 0.9800
C26 H26C 0.9800
C27 O3 1.238(7)
C27 N3 1.322(8)
C27 C28 1.521(9)
C28 C30 1.512(9)
C28 C29 1.524(9)
C28 H28 1.0000
C29 H29A 0.9800
C29 H29B 0.9800
C29 H29C 0.9800
C30 H30A 0.9800
C30 H30B 0.9800
C30 H30C 0.9800
C31 N5 1.102(7)
C31 Ni1 2.018(6)
C32 C33 1.385(8)
C32 C37 1.391(8)
C32 N6 1.410(7)
C33 C34 1.395(8)
C33 H33 0.9500
C34 C35 1.386(9)
C34 H34 0.9500
C35 C36 1.370(8)
C35 H35 0.9500
C36 C37 1.371(8)
C36 H36 0.9500
C37 N9 1.461(7)
C38 C39 1.386(8)
C38 C43 1.396(8)
C38 N7 1.400(7)
C39 C40 1.384(9)
C39 H39 0.9500
C40 C41 1.358(9)
C40 H40 0.9500
C41 C42 1.380(9)
C41 H41 0.9500
C42 C43 1.387(8)
C42 H42 0.9500
C43 N9 1.443(7)
C44 C49 1.389(8)
C44 C45 1.395(8)
C44 N8 1.396(7)
C45 C46 1.370(9)
C45 H45 0.9500
C46 C47 1.384(9)
C46 H46 0.9500
C47 C48 1.382(9)
C47 H47 0.9500
C48 C49 1.361(8)
C48 H48 0.9500
C49 N9 1.459(7)
C50 O4 1.239(7)
C50 N6 1.356(7)
C50 C51 1.506(8)
C51 C53 1.497(10)
C51 C52 1.513(10)
C51 H51 1.0000
C52 H52A 0.9800
C52 H52B 0.9800
C52 H52C 0.9800
C53 H53A 0.9800
C53 H53B 0.9800
C53 H53C 0.9800
C54 O5 1.237(7)
C54 N7 1.364(7)
C54 C55 1.495(8)
C55 C56 1.520(9)
C55 C57 1.534(9)
C55 H55 1.0000
C56 H56A 0.9800
C56 H56B 0.9800
C56 H56C 0.9800
C57 H57A 0.9800
C57 H57B 0.9800
C57 H57C 0.9800
C58 O6 1.234(7)
C58 N8 1.343(7)
C58 C59 1.507(9)
C59 C60 1.499(11)
C59 C61 1.503(11)
C59 H59 1.0000
C60 H60A 0.9800
C60 H60B 0.9800
C60 H60C 0.9800
C61 H61A 0.9800
C61 H61B 0.9800
C61 H61C 0.9800
C62 N10 1.072(7)
C62 Ni2 2.019(7)
C1S C2S 1.507(11)
C1S N1S 1.510(9)
C1S H1S1 0.9900
C1S H1S2 0.9900
C2S H2S1 0.9800
C2S H2S2 0.9800
C2S H2S3 0.9800
C3S C4S 1.475(10)
C3S N1S 1.514(9)
C3S H3S1 0.9900
C3S H3S2 0.9900
C4S H4S1 0.9800
C4S H4S2 0.9800
C4S H4S3 0.9800
C5S C6S 1.495(9)
C5S N1S 1.503(8)
C5S H5S1 0.9900
C5S H5S2 0.9900
C6S H6S1 0.9800
C6S H6S2 0.9800
C6S H6S3 0.9800
C7S N1S 1.498(8)
C7S C8S 1.500(10)
C7S H7S1 0.9900
C7S H7S2 0.9900
C8S H8S1 0.9800
C8S H8S2 0.9800
C8S H8S3 0.9800
C9S C10S 1.485(9)
C9S N2S 1.503(8)
C9S H9S1 0.9900
C9S H9S2 0.9900
C10S H10A 0.9800
C10S H10B 0.9800
C10S H10C 0.9800
C11S N2S 1.499(8)
C11S C12S 1.504(9)
C11S H11A 0.9900
C11S H11B 0.9900
C12S H12A 0.9800
C12S H12B 0.9800
C12S H12C 0.9800
C13S C14S 1.491(9)
C13S N2S 1.515(8)
C13S H13A 0.9900
C13S H13B 0.9900
C14S H14A 0.9800
C14S H14B 0.9800
C14S H14C 0.9800
C15S C16S 1.485(10)
C15S N2S 1.519(8)
C15S H15A 0.9900
C15S H15B 0.9900
C16S H16A 0.9800
C16S H16B 0.9800
C16S H16C 0.9800
C17S C18S 1.506(10)
C17S N3S 1.520(8)
C17S H17A 0.9900
C17S H17B 0.9900
C18S H18A 0.9800
C18S H18B 0.9800
C18S H18C 0.9800
C19S N3S 1.495(8)
C19S C20S 1.499(9)
C19S H19A 0.9900
C19S H19B 0.9900
C20S H20A 0.9800
C20S H20B 0.9800
C20S H20C 0.9800
C21S C22S 1.489(10)
C21S N3S 1.500(8)
C21S H21D 0.9900
C21S H21E 0.9900
C22S H22D 0.9800
C22S H22E 0.9800
C22S H22F 0.9800
C23S N3S 1.511(8)
C23S C24S 1.527(10)
C23S H23A 0.9900
C23S H23B 0.9900
C24S H24A 0.9800
C24S H24B 0.9800
C24S H24C 0.9800
C25S C26S 1.479(11)
C25S N4S 1.524(10)
C25S H25D 0.9900
C25S H25E 0.9900
C26S H26D 0.9800
C26S H26E 0.9800
C26S H26F 0.9800
C27S N4S 1.487(11)
C27S C28S 1.524(13)
C27S H27A 0.9900
C27S H27B 0.9900
C28S H28A 0.9800
C28S H28B 0.9800
C28S H28C 0.9800
C29S C30S 1.456(12)
C29S N4S 1.487(11)
C29S H29D 0.9900
C29S H29E 0.9900
C30S H30D 0.9800
C30S H30E 0.9800
C30S H30F 0.9800
C31S C32S 1.482(12)
C31S N4S 1.517(10)
C31S H31A 0.9900
C31S H31B 0.9900
C32S H32A 0.9800
C32S H32B 0.9800
C32S H32C 0.9800
N1 Ni1 2.091(5)
N2 Ni1 2.027(4)
N3 Ni1 2.083(4)
N4 Ni1 2.122(5)
N6 Ni2 2.089(5)
N7 Ni2 2.101(5)
N8 Ni2 2.023(5)
N9 Ni2 2.139(4)

loop_
_geom_torsion_atom_site_label_1
_geom_torsion_atom_site_label_2
_geom_torsion_atom_site_label_3
_geom_torsion_atom_site_label_4
_geom_torsion
C6 C1 C2 C3 0.1(9)
N1 C1 C2 C3 173.5(6)
C1 C2 C3 C4 -1.0(10)
C2 C3 C4 C5 1.1(10)
C3 C4 C5 C6 -0.4(9)
C4 C5 C6 C1 -0.5(9)
C4 C5 C6 N4 179.6(5)
N1 C1 C6 C5 -173.2(5)
C2 C1 C6 C5 0.6(8)
N1 C1 C6 N4 6.7(8)
C2 C1 C6 N4 -179.5(5)
N2 C7 C8 C9 171.7(6)
C12 C7 C8 C9 -2.8(9)
C7 C8 C9 C10 1.4(10)
C8 C9 C10 C11 0.2(10)
C9 C10 C11 C12 -0.2(9)
C10 C11 C12 C7 -1.4(9)
C10 C11 C12 N4 -179.5(5)
N2 C7 C12 C11 -172.3(5)
C8 C7 C12 C11 2.8(8)
N2 C7 C12 N4 5.9(8)
C8 C7 C12 N4 -179.0(5)
C18 C13 C14 C15 -1.3(9)
N4 C13 C14 C15 177.9(6)
C13 C14 C15 C16 1.8(10)
C14 C15 C16 C17 -1.0(10)
C15 C16 C17 C18 -0.3(10)
C16 C17 C18 N3 -180.0(6)
C16 C17 C18 C13 0.8(9)
C14 C13 C18 N3 -179.3(5)
N4 C13 C18 N3 1.4(7)
C14 C13 C18 C17 0.0(9)
N4 C13 C18 C17 -179.2(5)
O1 C19 C20 C21 -75.7(7)
N1 C19 C20 C21 100.5(6)
O1 C19 C20 C22 45.4(8)
N1 C19 C20 C22 -138.5(6)
O2 C23 C24 C26 35.1(8)
N2 C23 C24 C26 -147.4(6)
O2 C23 C24 C25 -84.8(7)
N2 C23 C24 C25 92.7(7)
O3 C27 C28 C30 -52.1(8)
N3 C27 C28 C30 132.9(6)
O3 C27 C28 C29 70.7(7)
N3 C27 C28 C29 -104.4(6)
C37 C32 C33 C34 -0.1(8)
N6 C32 C33 C34 179.5(6)
C32 C33 C34 C35 -0.4(9)
C33 C34 C35 C36 0.8(9)
C34 C35 C36 C37 -0.7(9)
C35 C36 C37 C32 0.2(9)
C35 C36 C37 N9 178.7(5)
C33 C32 C37 C36 0.2(8)
N6 C32 C37 C36 -179.5(5)
C33 C32 C37 N9 -178.4(5)
N6 C32 C37 N9 1.9(7)
C43 C38 C39 C40 -1.1(9)
N7 C38 C39 C40 174.3(6)
C38 C39 C40 C41 0.6(10)
C39 C40 C41 C42 -0.6(9)
C40 C41 C42 C43 1.1(9)
C41 C42 C43 C38 -1.7(9)
C41 C42 C43 N9 -178.9(5)
C39 C38 C43 C42 1.6(8)
N7 C38 C43 C42 -174.3(5)
C39 C38 C43 N9 178.9(5)
N7 C38 C43 N9 3.0(7)
C49 C44 C45 C46 -0.7(9)
N8 C44 C45 C46 174.6(6)
C44 C45 C46 C47 0.2(10)
C45 C46 C47 C48 -0.3(10)
C46 C47 C48 C49 0.9(9)
C47 C48 C49 C44 -1.5(9)
C47 C48 C49 N9 178.9(5)
C45 C44 C49 C48 1.4(9)
N8 C44 C49 C48 -174.3(5)
C45 C44 C49 N9 -179.0(5)
N8 C44 C49 N9 5.3(7)
O4 C50 C51 C53 -44.8(8)
N6 C50 C51 C53 138.7(6)
O4 C50 C51 C52 77.8(7)
N6 C50 C51 C52 -98.7(6)
O5 C54 C55 C56 -86.5(7)
N7 C54 C55 C56 91.8(6)
O5 C54 C55 C57 36.0(8)
N7 C54 C55 C57 -145.6(5)
O6 C58 C59 C60 52.0(8)
N8 C58 C59 C60 -127.4(6)
O6 C58 C59 C61 -72.2(8)
N8 C58 C59 C61 108.4(7)
O1 C19 N1 C1 23.5(9)
C20 C19 N1 C1 -152.3(5)
O1 C19 N1 Ni1 -137.5(5)
C20 C19 N1 Ni1 46.7(7)
C6 C1 N1 C19 -157.8(5)
C2 C1 N1 C19 29.0(8)
C6 C1 N1 Ni1 6.6(6)
C2 C1 N1 Ni1 -166.6(5)
O2 C23 N2 C7 8.3(9)
C24 C23 N2 C7 -169.1(5)
O2 C23 N2 Ni1 -173.3(4)
C24 C23 N2 Ni1 9.4(8)
C12 C7 N2 C23 -159.8(5)
C8 C7 N2 C23 25.6(9)
C12 C7 N2 Ni1 21.5(6)
C8 C7 N2 Ni1 -153.1(5)
O3 C27 N3 C18 -8.0(10)
C28 C27 N3 C18 166.4(5)
O3 C27 N3 Ni1 153.0(5)
C28 C27 N3 Ni1 -32.5(8)
C17 C18 N3 C27 23.1(10)
C13 C18 N3 C27 -157.7(5)
C17 C18 N3 Ni1 -142.4(6)
C13 C18 N3 Ni1 36.9(6)
C14 C13 N4 C6 26.1(8)
C18 C13 N4 C6 -154.7(5)
C14 C13 N4 C12 -108.2(6)
C18 C13 N4 C12 71.0(6)
C14 C13 N4 Ni1 143.2(5)
C18 C13 N4 Ni1 -37.5(5)
C5 C6 N4 C13 -83.6(7)
C1 C6 N4 C13 96.5(6)
C5 C6 N4 C12 50.3(7)
C1 C6 N4 C12 -129.7(5)
C5 C6 N4 Ni1 163.9(4)
C1 C6 N4 Ni1 -16.0(6)
C11 C12 N4 C13 42.8(7)
C7 C12 N4 C13 -135.4(5)
C11 C12 N4 C6 -92.1(6)
C7 C12 N4 C6 89.7(6)
C11 C12 N4 Ni1 150.5(5)
C7 C12 N4 Ni1 -27.7(6)
O4 C50 N6 C32 -10.6(9)
C51 C50 N6 C32 165.6(5)
O4 C50 N6 Ni2 151.7(5)
C51 C50 N6 Ni2 -32.1(7)
C33 C32 N6 C50 21.8(9)
C37 C32 N6 C50 -158.6(5)
C33 C32 N6 Ni2 -144.4(5)
C37 C32 N6 Ni2 35.1(5)
O5 C54 N7 C38 10.1(8)
C55 C54 N7 C38 -168.2(5)
O5 C54 N7 Ni2 -161.2(4)
C55 C54 N7 Ni2 20.6(8)
C39 C38 N7 C54 30.7(8)
C43 C38 N7 C54 -153.8(5)
C39 C38 N7 Ni2 -156.2(5)
C43 C38 N7 Ni2 19.2(6)
O6 C58 N8 C44 1.6(9)
C59 C58 N8 C44 -179.1(5)
O6 C58 N8 Ni2 -173.4(5)
C59 C58 N8 Ni2 5.9(8)
C49 C44 N8 C58 -150.0(5)
C45 C44 N8 C58 34.7(8)
C49 C44 N8 Ni2 26.1(6)
C45 C44 N8 Ni2 -149.3(5)
C42 C43 N9 C49 42.7(7)
C38 C43 N9 C49 -134.6(5)
C42 C43 N9 C37 -91.9(6)
C38 C43 N9 C37 90.8(6)
C42 C43 N9 Ni2 154.5(5)
C38 C43 N9 Ni2 -22.8(6)
C48 C49 N9 C43 -97.0(6)
C44 C49 N9 C43 83.4(6)
C48 C49 N9 C37 39.4(7)
C44 C49 N9 C37 -140.2(5)
C48 C49 N9 Ni2 148.5(5)
C44 C49 N9 Ni2 -31.1(5)
C36 C37 N9 C43 28.8(7)
C32 C37 N9 C43 -152.6(5)
C36 C37 N9 C49 -105.6(6)
C32 C37 N9 C49 73.0(6)
C36 C37 N9 Ni2 145.1(5)
C32 C37 N9 Ni2 -36.3(5)
C8S C7S N1S C5S 65.7(7)
C8S C7S N1S C1S -53.7(8)
C8S C7S N1S C3S -172.9(6)
C6S C5S N1S C7S 172.8(6)
C6S C5S N1S C1S -65.8(7)
C6S C5S N1S C3S 53.7(7)
C2S C1S N1S C7S -54.1(8)
C2S C1S N1S C5S -173.8(6)
C2S C1S N1S C3S 64.7(8)
C4S C3S N1S C7S -63.3(8)
C4S C3S N1S C5S 56.5(8)
C4S C3S N1S C1S 175.7(6)
C12S C11S N2S C9S -57.7(7)
C12S C11S N2S C13S -177.6(5)
C12S C11S N2S C15S 61.8(7)
C10S C9S N2S C11S -56.1(7)
C10S C9S N2S C13S 61.1(7)
C10S C9S N2S C15S -178.2(6)
C14S C13S N2S C11S 172.9(6)
C14S C13S N2S C9S 52.8(7)
C14S C13S N2S C15S -65.9(7)
C16S C15S N2S C11S 58.0(8)
C16S C15S N2S C9S 179.6(6)
C16S C15S N2S C13S -59.8(7)
C20S C19S N3S C21S 66.6(7)
C20S C19S N3S C23S -172.4(5)
C20S C19S N3S C17S -54.7(7)
C22S C21S N3S C19S 169.6(6)
C22S C21S N3S C23S 51.1(7)
C22S C21S N3S C17S -67.4(7)
C24S C23S N3S C19S -62.6(7)
C24S C23S N3S C21S 57.4(7)
C24S C23S N3S C17S 176.8(6)
C18S C17S N3S C19S -52.0(7)
C18S C17S N3S C21S -173.6(6)
C18S C17S N3S C23S 65.4(7)
C30S C29S N4S C27S 173.6(8)
C30S C29S N4S C31S 53.6(11)
C30S C29S N4S C25S -61.1(10)
C28S C27S N4S C29S 62.9(10)
C28S C27S N4S C31S -175.3(8)
C28S C27S N4S C25S -59.5(10)
C32S C31S N4S C29S 59.7(9)
C32S C31S N4S C27S -63.4(9)
C32S C31S N4S C25S 175.8(7)
C26S C25S N4S C29S -168.6(8)
C26S C25S N4S C27S -43.6(10)
C26S C25S N4S C31S 73.4(9)
N5 C31 Ni1 N2 -136(2)
N5 C31 Ni1 N3 -36(3)
N5 C31 Ni1 N1 110(3)
N5 C31 Ni1 N4 10(3)
C23 N2 Ni1 C31 -39.1(6)
C7 N2 Ni1 C31 139.4(4)
C23 N2 Ni1 N3 -133.3(5)
C7 N2 Ni1 N3 45.3(4)
C23 N2 Ni1 N1 74.4(5)
C7 N2 Ni1 N1 -107.1(4)
C23 N2 Ni1 N4 152.4(5)
C7 N2 Ni1 N4 -29.0(4)
C27 N3 Ni1 C31 -44.0(5)
C18 N3 Ni1 C31 119.7(4)
C27 N3 Ni1 N2 73.1(5)
C18 N3 Ni1 N2 -123.3(4)
C27 N3 Ni1 N1 -155.6(5)
C18 N3 Ni1 N1 8.0(5)
C27 N3 Ni1 N4 151.5(6)
C18 N3 Ni1 N4 -44.9(4)
C19 N1 Ni1 C31 -8.8(5)
C1 N1 Ni1 C31 -170.7(4)
C19 N1 Ni1 N2 -131.4(5)
C1 N1 Ni1 N2 66.6(4)
C19 N1 Ni1 N3 98.4(5)
C1 N1 Ni1 N3 -63.5(5)
C19 N1 Ni1 N4 150.1(5)
C1 N1 Ni1 N4 -11.8(4)
C13 N4 Ni1 C31 -3.9(7)
C6 N4 Ni1 C31 118.0(6)
C12 N4 Ni1 C31 -120.7(6)
C13 N4 Ni1 N2 146.3(3)
C6 N4 Ni1 N2 -91.8(4)
C12 N4 Ni1 N2 29.5(3)
C13 N4 Ni1 N3 43.8(3)
C6 N4 Ni1 N3 165.7(4)
C12 N4 Ni1 N3 -73.0(3)
C13 N4 Ni1 N1 -107.2(3)
C6 N4 Ni1 N1 14.7(3)
C12 N4 Ni1 N1 135.9(3)
N10 C62 Ni2 N8 -134(5)
N10 C62 Ni2 N6 -26(5)
N10 C62 Ni2 N7 112(5)
N10 C62 Ni2 N9 -14(6)
C58 N8 Ni2 C62 -47.8(5)
C44 N8 Ni2 C62 136.8(4)
C58 N8 Ni2 N6 -146.6(5)
C44 N8 Ni2 N6 38.0(4)
C58 N8 Ni2 N7 66.4(5)
C44 N8 Ni2 N7 -109.0(4)
C58 N8 Ni2 N9 141.8(5)
C44 N8 Ni2 N9 -33.6(4)
C50 N6 Ni2 C62 -29.4(5)
C32 N6 Ni2 C62 134.8(4)
C50 N6 Ni2 N8 78.9(5)
C32 N6 Ni2 N8 -116.8(3)
C50 N6 Ni2 N7 -147.3(5)
C32 N6 Ni2 N7 16.9(5)
C50 N6 Ni2 N9 153.1(5)
C32 N6 Ni2 N9 -42.7(3)
C54 N7 Ni2 C62 -23.4(5)
C38 N7 Ni2 C62 164.9(4)
C54 N7 Ni2 N8 -137.1(5)
C38 N7 Ni2 N8 51.2(4)
C54 N7 Ni2 N6 89.3(5)
C38 N7 Ni2 N6 -82.4(4)
C54 N7 Ni2 N9 147.5(5)
C38 N7 Ni2 N9 -24.2(3)
C43 N9 Ni2 C62 152.2(10)
C49 N9 Ni2 C62 -88.9(11)
C37 N9 Ni2 C62 28.5(12)
C43 N9 Ni2 N8 -84.7(3)
C49 N9 Ni2 N8 34.2(3)
C37 N9 Ni2 N8 151.6(3)
C43 N9 Ni2 N6 165.3(4)
C49 N9 Ni2 N6 -75.8(3)
C37 N9 Ni2 N6 41.7(3)
C43 N9 Ni2 N7 24.7(3)
C49 N9 Ni2 N7 143.6(3)
C37 N9 Ni2 N7 -99.0(3)
